data_4303468
loop_
_publ_author_name
'Martina E. Judmaier'
'Andreas Wallner'
'Gregor N. Stipicic'
'Karl Kirchner'
'Judith Baumgartner'
'Ferdinand Belaj'
'Nadia C. M\"osch-Zanetti'

_publ_section_title
;
Molybdenum(VI) Dioxo Complexes with Tridentate Phenolate Ligands
;
_journal_name_full 'Inorganic Chemistry'
_journal_page_first 10211
_journal_page_last 10221
_journal_paper_doi 10.1021/ic901201s
_journal_volume 48
_journal_year 2009
_chemical_formula_sum 'C37 H54 Cl Mo N2 O3'
_chemical_formula_weight 706.21
_chemical_name_systematic
;
 ?
;
_space_group_IT_number 14
_symmetry_cell_setting monoclinic
_symmetry_space_group_name_Hall '-P 2ybc'
_symmetry_space_group_name_H-M 'P 1 21/c 1'
_atom_sites_solution_hydrogens geom
_atom_sites_solution_primary direct
_atom_sites_solution_secondary difmap
_audit_creation_method SHELXL-97
_cell_angle_alpha 90.00
_cell_angle_beta 97.63(3)
_cell_angle_gamma 90.00
_cell_formula_units_Z 4
_cell_length_a 14.701(3)
_cell_length_b 13.314(3)
_cell_length_c 18.667(4)
_cell_measurement_reflns_used 4967
_cell_measurement_temperature 100(2)
_cell_measurement_theta_max 52.048
_cell_measurement_theta_min 4.399
_cell_volume 3621.3(14)
_computing_cell_refinement 'Bruker XSCANS'
_computing_data_collection 'Bruker XSCANS'
_computing_data_reduction 'Bruker SHELXTL'
_computing_molecular_graphics 'Bruker SHELXTL'
_computing_publication_material 'Bruker SHELXTL'
_computing_structure_refinement 'SHELXL-97 (Sheldrick, 1997)'
_computing_structure_solution 'SHELXS-97 (Sheldrick, 1990)'
_diffrn_ambient_temperature 100(2)
_diffrn_measured_fraction_theta_full 0.996
_diffrn_measured_fraction_theta_max 0.996
_diffrn_measurement_device_type 'SMART APEX'
_diffrn_measurement_method '\w scans'
_diffrn_radiation_monochromator graphite
_diffrn_radiation_source 'fine-focus sealed tube'
_diffrn_radiation_type MoK\a
_diffrn_radiation_wavelength 0.71073
_diffrn_reflns_av_R_equivalents 0.0792
_diffrn_reflns_av_sigmaI/netI 0.0722
_diffrn_reflns_limit_h_max 18
_diffrn_reflns_limit_h_min -18
_diffrn_reflns_limit_k_max 16
_diffrn_reflns_limit_k_min -16
_diffrn_reflns_limit_l_max 23
_diffrn_reflns_limit_l_min -23
_diffrn_reflns_number 28330
_diffrn_reflns_theta_full 26.32
_diffrn_reflns_theta_max 26.32
_diffrn_reflns_theta_min 1.40
_exptl_absorpt_coefficient_mu 0.472
_exptl_absorpt_correction_T_max 0.8951
_exptl_absorpt_correction_T_min 0.8410
_exptl_absorpt_correction_type multi-scan
_exptl_absorpt_process_details SADABS
_exptl_crystal_colour red
_exptl_crystal_density_diffrn 1.295
_exptl_crystal_density_method 'not measured'
_exptl_crystal_description plates
_exptl_crystal_F_000 1492
_exptl_crystal_size_max 0.38
_exptl_crystal_size_mid 0.28
_exptl_crystal_size_min 0.24
_refine_diff_density_max 1.674
_refine_diff_density_min -2.030
_refine_diff_density_rms 0.126
_refine_ls_extinction_method none
_refine_ls_goodness_of_fit_ref 1.306
_refine_ls_hydrogen_treatment constr
_refine_ls_matrix_type full
_refine_ls_number_parameters 406
_refine_ls_number_reflns 7350
_refine_ls_number_restraints 0
_refine_ls_restrained_S_all 1.306
_refine_ls_R_factor_all 0.1037
_refine_ls_R_factor_gt 0.0897
_refine_ls_shift/su_max 0.002
_refine_ls_shift/su_mean 0.000
_refine_ls_structure_factor_coef Fsqd
_refine_ls_weighting_details 'calc w=1/[\s^2^(Fo^2^)+(0.0460P)^2^+13.3873P] where P=(Fo^2^+2Fc^2^)/3'
_refine_ls_weighting_scheme calc
_refine_ls_wR_factor_gt 0.1707
_refine_ls_wR_factor_ref 0.1761
_reflns_number_gt 6499
_reflns_number_total 7350
_reflns_threshold_expression >2sigma(I)
_cod_data_source_file ic901201s_si_002_1.cif
_cod_data_source_block complex3
_cod_depositor_comments
;
The following automatic conversions were performed:
'_symmetry_cell_setting' value 'Monoclinic' changed to 'monoclinic'
according to '/home/saulius/struct/CIF-dictionaries/cif_core.dic'
dictionary named 'cif_core.dic' version 2.4.1 from 2010-06-29.

Automatic conversion script
Id: cif_fix_enum 1527 2010-12-29 10:47:43Z saulius 
;
_cod_original_cell_volume 3621.4(13)
_cod_database_code 4303468

loop_
_symmetry_equiv_pos_as_xyz
'x, y, z'
'-x, y+1/2, -z+1/2'
'-x, -y, -z'
'x, -y-1/2, z-1/2'

loop_
_atom_site_label
_atom_site_type_symbol
_atom_site_fract_x
_atom_site_fract_y
_atom_site_fract_z
_atom_site_U_iso_or_equiv
_atom_site_adp_type
_atom_site_occupancy
_atom_site_symmetry_multiplicity
_atom_site_calc_flag
_atom_site_refinement_flags
_atom_site_disorder_assembly
_atom_site_disorder_group
Mo1 Mo 1.06432(3) 0.16588(3) 0.19903(3) 0.01238(14) Uani 1 1 d . . .
Cl1 Cl 1.16474(10) 0.15781(11) 0.31244(8) 0.0222(3) Uani 1 1 d . . .
N1 N 1.0379(3) 0.3334(3) 0.2369(2) 0.0153(9) Uani 1 1 d . . .
N2 N 1.1912(3) 0.2670(3) 0.1592(2) 0.0158(10) Uani 1 1 d . . .
O1 O 0.9915(2) 0.2152(3) 0.11255(19) 0.0120(8) Uani 1 1 d . . .
O2 O 1.1120(3) 0.0645(3) 0.1624(2) 0.0214(9) Uani 1 1 d . . .
O3 O 0.9740(3) 0.1228(3) 0.2385(2) 0.0194(9) Uani 1 1 d . . .
C1 C 0.9702(4) 0.3908(4) 0.1849(3) 0.0148(11) Uani 1 1 d . . .
H1A H 0.9487 0.4494 0.2107 0.018 Uiso 1 1 calc R . .
H1B H 1.0026 0.4169 0.1456 0.018 Uiso 1 1 calc R . .
C2 C 0.8877(4) 0.3331(4) 0.1516(3) 0.0162(11) Uani 1 1 d . . .
C3 C 0.9024(4) 0.2480(4) 0.1103(3) 0.0127(11) Uani 1 1 d . . .
C4 C 0.8300(4) 0.2015(4) 0.0660(3) 0.0124(11) Uani 1 1 d . . .
C5 C 0.7430(4) 0.2439(4) 0.0675(3) 0.0145(11) Uani 1 1 d . . .
H5 H 0.6925 0.2135 0.0384 0.017 Uiso 1 1 calc R . .
C6 C 0.7251(4) 0.3271(4) 0.1083(3) 0.0183(12) Uani 1 1 d . . .
C7 C 0.7999(4) 0.3708(4) 0.1505(3) 0.0163(12) Uani 1 1 d . . .
H7 H 0.7904 0.4278 0.1793 0.020 Uiso 1 1 calc R . .
C8 C 0.8444(4) 0.1103(4) 0.0186(3) 0.0144(11) Uani 1 1 d . . .
C9 C 0.8702(4) 0.0194(4) 0.0674(3) 0.0204(13) Uani 1 1 d . . .
H9A H 0.9288 0.0323 0.0976 0.031 Uiso 1 1 calc R . .
H9B H 0.8760 -0.0401 0.0375 0.031 Uiso 1 1 calc R . .
H9C H 0.8223 0.0079 0.0983 0.031 Uiso 1 1 calc R . .
C10 C 0.9199(4) 0.1311(5) -0.0287(3) 0.0212(13) Uani 1 1 d . . .
H10A H 0.9030 0.1898 -0.0593 0.032 Uiso 1 1 calc R . .
H10B H 0.9270 0.0726 -0.0593 0.032 Uiso 1 1 calc R . .
H10C H 0.9779 0.1443 0.0022 0.032 Uiso 1 1 calc R . .
C11 C 0.7572(4) 0.0829(4) -0.0323(3) 0.0211(13) Uani 1 1 d . . .
H11A H 0.7085 0.0645 -0.0037 0.032 Uiso 1 1 calc R . .
H11B H 0.7701 0.0260 -0.0627 0.032 Uiso 1 1 calc R . .
H11C H 0.7375 0.1407 -0.0630 0.032 Uiso 1 1 calc R . .
C12 C 0.6290(4) 0.3721(4) 0.1078(3) 0.0197(13) Uani 1 1 d . . .
C13 C 0.6033(5) 0.3736(6) 0.1840(4) 0.0376(17) Uani 1 1 d . . .
H13A H 0.6042 0.3050 0.2030 0.056 Uiso 1 1 calc R . .
H13B H 0.5416 0.4020 0.1830 0.056 Uiso 1 1 calc R . .
H13C H 0.6474 0.4150 0.2150 0.056 Uiso 1 1 calc R . .
C14 C 0.5553(4) 0.3135(6) 0.0596(4) 0.0391(18) Uani 1 1 d . . .
H14A H 0.5699 0.3132 0.0098 0.059 Uiso 1 1 calc R . .
H14B H 0.4955 0.3453 0.0608 0.059 Uiso 1 1 calc R . .
H14C H 0.5534 0.2442 0.0771 0.059 Uiso 1 1 calc R . .
C15 C 0.6300(5) 0.4809(5) 0.0793(4) 0.0367(17) Uani 1 1 d . . .
H15A H 0.6740 0.5208 0.1116 0.055 Uiso 1 1 calc R . .
H15B H 0.5686 0.5102 0.0776 0.055 Uiso 1 1 calc R . .
H15C H 0.6481 0.4807 0.0306 0.055 Uiso 1 1 calc R . .
C16 C 1.0036(4) 0.3345(5) 0.3080(3) 0.0220(12) Uani 1 1 d . . .
H16A H 1.0463 0.2975 0.3433 0.033 Uiso 1 1 calc R . .
H16B H 0.9430 0.3026 0.3036 0.033 Uiso 1 1 calc R . .
H16C H 0.9988 0.4040 0.3243 0.033 Uiso 1 1 calc R . .
C17 C 1.1273(4) 0.3884(4) 0.2426(3) 0.0139(11) Uani 1 1 d . . .
H17A H 1.1690 0.3628 0.2847 0.017 Uiso 1 1 calc R . .
H17B H 1.1168 0.4607 0.2505 0.017 Uiso 1 1 calc R . .
C18 C 1.1718(4) 0.3750(4) 0.1748(3) 0.0161(12) Uani 1 1 d . . .
H18A H 1.1308 0.4034 0.1333 0.019 Uiso 1 1 calc R . .
H18B H 1.2300 0.4132 0.1797 0.019 Uiso 1 1 calc R . .
C19 C 1.1840(4) 0.2524(5) 0.0791(3) 0.0212(13) Uani 1 1 d . . .
H19A H 1.1219 0.2734 0.0572 0.025 Uiso 1 1 calc R . .
H19B H 1.1900 0.1798 0.0693 0.025 Uiso 1 1 calc R . .
C20 C 1.2541(4) 0.3087(5) 0.0413(3) 0.0262(14) Uani 1 1 d . . .
H20A H 1.2514 0.3805 0.0524 0.039 Uiso 1 1 calc R . .
H20B H 1.2402 0.2989 -0.0111 0.039 Uiso 1 1 calc R . .
H20C H 1.3157 0.2830 0.0581 0.039 Uiso 1 1 calc R . .
C21 C 1.2862(4) 0.2456(4) 0.1951(3) 0.0164(12) Uani 1 1 d . . .
H21A H 1.2885 0.2577 0.2476 0.020 Uiso 1 1 calc R . .
H21B H 1.3290 0.2935 0.1765 0.020 Uiso 1 1 calc R . .
C22 C 1.3197(4) 0.1390(4) 0.1838(4) 0.0254(14) Uani 1 1 d . . .
H22A H 1.2773 0.0907 0.2012 0.038 Uiso 1 1 calc R . .
H22B H 1.3811 0.1301 0.2107 0.038 Uiso 1 1 calc R . .
H22C H 1.3222 0.1277 0.1322 0.038 Uiso 1 1 calc R . .
C23 C 0.7610(5) 0.1542(5) 0.3299(4) 0.0314(15) Uani 1 1 d . . .
H23 H 0.8121 0.1926 0.3510 0.038 Uiso 1 1 calc R . .
C24 C 0.7482(4) 0.1386(5) 0.2569(3) 0.0258(14) Uani 1 1 d . . .
H24 H 0.7891 0.1679 0.2274 0.031 Uiso 1 1 calc R . .
C25 C 0.6761(5) 0.0805(5) 0.2261(3) 0.0287(15) Uani 1 1 d . . .
H25 H 0.6675 0.0685 0.1755 0.034 Uiso 1 1 calc R . .
C26 C 0.6157(5) 0.0394(5) 0.2695(4) 0.0317(16) Uani 1 1 d . . .
H26 H 0.5655 -0.0004 0.2484 0.038 Uiso 1 1 calc R . .
C27 C 0.7006(5) 0.1150(5) 0.3734(4) 0.0330(16) Uani 1 1 d . . .
H27 H 0.7086 0.1283 0.4238 0.040 Uiso 1 1 calc R . .
C28 C 0.6285(4) 0.0562(5) 0.3425(4) 0.0279(15) Uani 1 1 d . . .
H28 H 0.5875 0.0272 0.3720 0.033 Uiso 1 1 calc R . .
C29 C 0.4687(5) 0.8330(8) 0.1391(4) 0.052(2) Uani 1 1 d . . .
H29 H 0.4152 0.8223 0.1615 0.063 Uiso 1 1 calc R . .
C30 C 0.6245(5) 0.8650(6) 0.0764(4) 0.0352(17) Uani 1 1 d . . .
H30 H 0.6782 0.8756 0.0541 0.042 Uiso 1 1 calc R . .
C31 C 0.5610(6) 0.9394(6) 0.0758(4) 0.046(2) Uani 1 1 d . . .
H31 H 0.5713 1.0024 0.0544 0.055 Uiso 1 1 calc R . .
C32 C 0.6116(5) 0.7748(6) 0.1090(4) 0.0333(16) Uani 1 1 d . . .
H32 H 0.6573 0.7241 0.1102 0.040 Uiso 1 1 calc R . .
C33 C 0.4824(5) 0.9237(7) 0.1060(5) 0.050(2) Uani 1 1 d . . .
H33 H 0.4373 0.9750 0.1043 0.061 Uiso 1 1 calc R . .
C34 C 0.5349(5) 0.7573(6) 0.1391(4) 0.0394(18) Uani 1 1 d . . .
H34 H 0.5256 0.6939 0.1604 0.047 Uiso 1 1 calc R . .
C35 C 0.9227(5) 0.5220(5) 0.0323(3) 0.0296(15) Uani 1 1 d . . .
H35 H 0.8699 0.5370 0.0546 0.035 Uiso 1 1 calc R . .
C36 C 0.9250(5) 0.4383(5) -0.0107(4) 0.0312(16) Uani 1 1 d . . .
H36 H 0.8729 0.3955 -0.0185 0.037 Uiso 1 1 calc R . .
C37 C 0.9991(5) 0.5841(5) 0.0423(3) 0.0323(16) Uani 1 1 d . . .
H37 H 0.9984 0.6425 0.0715 0.039 Uiso 1 1 calc R . .

loop_
_atom_site_aniso_label
_atom_site_aniso_U_11
_atom_site_aniso_U_22
_atom_site_aniso_U_33
_atom_site_aniso_U_23
_atom_site_aniso_U_13
_atom_site_aniso_U_12
Mo1 0.0147(2) 0.0047(2) 0.0173(2) 0.0003(2) 0.00062(17) -0.00021(19)
Cl1 0.0262(8) 0.0155(7) 0.0236(7) 0.0056(6) -0.0023(6) -0.0017(6)
N1 0.018(2) 0.011(2) 0.017(2) -0.003(2) 0.0028(18) 0.000(2)
N2 0.018(2) 0.011(2) 0.019(2) -0.0033(19) 0.003(2) 0.0004(19)
O1 0.0091(18) 0.0094(19) 0.0176(19) -0.0018(15) 0.0020(15) -0.0009(14)
O2 0.020(2) 0.010(2) 0.033(2) -0.0060(17) 0.0003(18) 0.0035(16)
O3 0.016(2) 0.017(2) 0.024(2) 0.0045(17) -0.0024(17) -0.0020(16)
C1 0.017(3) 0.008(3) 0.018(3) -0.002(2) -0.003(2) 0.002(2)
C2 0.018(3) 0.011(3) 0.019(3) -0.002(2) 0.001(2) 0.001(2)
C3 0.018(3) 0.008(3) 0.013(3) 0.002(2) 0.006(2) 0.000(2)
C4 0.018(3) 0.007(2) 0.014(3) 0.001(2) 0.006(2) -0.004(2)
C5 0.015(3) 0.011(3) 0.017(3) 0.000(2) 0.001(2) -0.001(2)
C6 0.018(3) 0.011(3) 0.025(3) 0.004(2) 0.003(2) 0.001(2)
C7 0.022(3) 0.009(3) 0.019(3) -0.001(2) 0.006(2) 0.001(2)
C8 0.017(3) 0.010(3) 0.016(3) -0.005(2) -0.001(2) 0.002(2)
C9 0.023(3) 0.008(3) 0.028(3) -0.002(2) -0.003(3) 0.001(2)
C10 0.022(3) 0.020(3) 0.021(3) -0.009(2) 0.001(3) 0.000(2)
C11 0.021(3) 0.016(3) 0.024(3) -0.009(2) -0.005(3) 0.003(2)
C12 0.017(3) 0.015(3) 0.029(3) -0.003(2) 0.006(3) 0.004(2)
C13 0.029(4) 0.046(4) 0.041(4) -0.008(4) 0.016(3) 0.008(3)
C14 0.018(3) 0.038(4) 0.062(5) -0.014(4) 0.004(3) 0.005(3)
C15 0.032(4) 0.029(4) 0.051(5) 0.007(3) 0.009(3) 0.012(3)
C16 0.025(3) 0.017(3) 0.024(3) -0.004(3) 0.006(2) -0.005(3)
C17 0.016(3) 0.004(2) 0.021(3) -0.001(2) 0.000(2) -0.004(2)
C18 0.021(3) 0.005(2) 0.024(3) 0.001(2) 0.008(2) -0.004(2)
C19 0.023(3) 0.020(3) 0.021(3) -0.002(2) 0.004(3) 0.002(2)
C20 0.029(4) 0.029(4) 0.023(3) 0.001(3) 0.011(3) 0.003(3)
C21 0.010(3) 0.013(3) 0.026(3) 0.000(2) 0.003(2) -0.003(2)
C22 0.020(3) 0.019(3) 0.036(4) -0.005(3) 0.000(3) 0.003(2)
C23 0.029(4) 0.025(4) 0.040(4) -0.001(3) 0.003(3) -0.010(3)
C24 0.026(3) 0.022(3) 0.030(3) 0.009(3) 0.005(3) 0.000(3)
C25 0.034(4) 0.028(4) 0.023(3) -0.001(3) 0.001(3) 0.002(3)
C26 0.027(4) 0.027(4) 0.041(4) -0.003(3) 0.002(3) -0.007(3)
C27 0.034(4) 0.032(4) 0.033(4) -0.014(3) 0.007(3) -0.001(3)
C28 0.022(3) 0.028(4) 0.037(4) 0.002(3) 0.015(3) 0.000(3)
C29 0.027(4) 0.102(8) 0.030(4) -0.020(5) 0.006(3) -0.015(5)
C30 0.029(4) 0.039(4) 0.037(4) -0.005(3) 0.002(3) -0.003(3)
C31 0.048(5) 0.036(4) 0.049(5) -0.003(4) -0.009(4) -0.004(4)
C32 0.025(4) 0.036(4) 0.036(4) -0.005(3) -0.005(3) 0.003(3)
C33 0.035(5) 0.053(5) 0.056(5) -0.029(4) -0.020(4) 0.014(4)
C34 0.040(4) 0.046(5) 0.031(4) 0.007(3) -0.002(3) -0.013(4)
C35 0.041(4) 0.023(3) 0.024(3) 0.011(3) 0.004(3) 0.007(3)
C36 0.031(4) 0.032(4) 0.028(3) 0.007(3) -0.004(3) -0.012(3)
C37 0.061(5) 0.013(3) 0.023(3) 0.000(3) 0.005(3) -0.002(3)

loop_
_atom_type_symbol
_atom_type_description
_atom_type_scat_dispersion_real
_atom_type_scat_dispersion_imag
_atom_type_scat_source
C C 0.0033 0.0016 'International Tables Vol C Tables 4.2.6.8 and 6.1.1.4'
H H 0.0000 0.0000 'International Tables Vol C Tables 4.2.6.8 and 6.1.1.4'
N N 0.0061 0.0033 'International Tables Vol C Tables 4.2.6.8 and 6.1.1.4'
O O 0.0106 0.0060 'International Tables Vol C Tables 4.2.6.8 and 6.1.1.4'
Cl Cl 0.1484 0.1585 'International Tables Vol C Tables 4.2.6.8 and 6.1.1.4'
Mo Mo -1.6832 0.6857 'International Tables Vol C Tables 4.2.6.8 and 6.1.1.4'

loop_
_geom_angle_atom_site_label_1
_geom_angle_atom_site_label_2
_geom_angle_atom_site_label_3
_geom_angle
_geom_angle_site_symmetry_1
_geom_angle_site_symmetry_3
_geom_angle_publ_flag
O3 Mo1 O2 107.02(19) . . ?
O3 Mo1 O1 95.69(17) . . ?
O2 Mo1 O1 98.41(18) . . ?
O3 Mo1 N1 91.14(17) . . ?
O2 Mo1 N1 161.80(18) . . ?
O1 Mo1 N1 80.55(15) . . ?
O3 Mo1 Cl1 91.52(14) . . ?
O2 Mo1 Cl1 94.59(14) . . ?
O1 Mo1 Cl1 162.58(11) . . ?
N1 Mo1 Cl1 83.48(11) . . ?
O3 Mo1 N2 165.76(17) . . ?
O2 Mo1 N2 86.79(18) . . ?
O1 Mo1 N2 85.43(15) . . ?
N1 Mo1 N2 75.01(15) . . ?
Cl1 Mo1 N2 83.76(11) . . ?
C16 N1 C17 109.4(4) . . ?
C16 N1 C1 107.3(4) . . ?
C17 N1 C1 107.3(4) . . ?
C16 N1 Mo1 111.3(3) . . ?
C17 N1 Mo1 107.6(3) . . ?
C1 N1 Mo1 113.8(3) . . ?
C21 N2 C19 111.1(4) . . ?
C21 N2 C18 106.6(4) . . ?
C19 N2 C18 109.1(4) . . ?
C21 N2 Mo1 117.1(3) . . ?
C19 N2 Mo1 105.8(3) . . ?
C18 N2 Mo1 106.9(3) . . ?
C3 O1 Mo1 123.6(3) . . ?
C2 C1 N1 115.9(4) . . ?
C7 C2 C3 119.8(5) . . ?
C7 C2 C1 121.4(5) . . ?
C3 C2 C1 117.9(5) . . ?
O1 C3 C2 117.1(5) . . ?
O1 C3 C4 121.5(5) . . ?
C2 C3 C4 121.4(5) . . ?
C5 C4 C3 115.7(5) . . ?
C5 C4 C8 121.8(5) . . ?
C3 C4 C8 122.5(5) . . ?
C6 C5 C4 124.9(5) . . ?
C5 C6 C7 116.8(5) . . ?
C5 C6 C12 123.4(5) . . ?
C7 C6 C12 119.9(5) . . ?
C2 C7 C6 121.4(5) . . ?
C10 C8 C9 110.2(5) . . ?
C10 C8 C4 110.8(4) . . ?
C9 C8 C4 108.9(4) . . ?
C10 C8 C11 107.2(5) . . ?
C9 C8 C11 107.5(5) . . ?
C4 C8 C11 112.2(4) . . ?
C13 C12 C14 108.3(6) . . ?
C13 C12 C6 110.1(5) . . ?
C14 C12 C6 112.6(5) . . ?
C13 C12 C15 108.9(5) . . ?
C14 C12 C15 108.4(6) . . ?
C6 C12 C15 108.5(5) . . ?
N1 C17 C18 110.9(4) . . ?
N2 C18 C17 112.9(4) . . ?
N2 C19 C20 115.9(5) . . ?
N2 C21 C22 114.5(5) . . ?
C24 C23 C27 120.9(6) . . ?
C23 C24 C25 119.9(6) . . ?
C24 C25 C26 119.6(6) . . ?
C28 C26 C25 120.1(6) . . ?
C28 C27 C23 119.1(6) . . ?
C26 C28 C27 120.3(6) . . ?
C33 C29 C34 119.1(7) . . ?
C31 C30 C32 120.4(7) . . ?
C30 C31 C33 120.1(8) . . ?
C34 C32 C30 120.7(7) . . ?
C31 C33 C29 119.9(8) . . ?
C32 C34 C29 119.7(7) . . ?
C36 C35 C37 118.7(6) . . ?
C37 C36 C35 120.9(6) 3_765 . ?
C36 C37 C35 120.4(6) 3_765 . ?

loop_
_geom_bond_atom_site_label_1
_geom_bond_atom_site_label_2
_geom_bond_distance
_geom_bond_site_symmetry_2
_geom_bond_publ_flag
Mo1 O3 1.702(4) . ?
Mo1 O2 1.705(4) . ?
Mo1 O1 1.930(4) . ?
Mo1 N1 2.387(5) . ?
Mo1 Cl1 2.4172(16) . ?
Mo1 N2 2.492(5) . ?
N1 C16 1.482(7) . ?
N1 C17 1.496(7) . ?
N1 C1 1.504(7) . ?
N2 C21 1.494(7) . ?
N2 C19 1.498(7) . ?
N2 C18 1.503(7) . ?
O1 C3 1.376(6) . ?
C1 C2 1.499(7) . ?
C2 C7 1.383(8) . ?
C2 C3 1.402(7) . ?
C3 C4 1.403(7) . ?
C4 C5 1.402(8) . ?
C4 C8 1.533(7) . ?
C5 C6 1.389(8) . ?
C6 C7 1.393(8) . ?
C6 C12 1.533(8) . ?
C8 C10 1.532(8) . ?
C8 C9 1.533(8) . ?
C8 C11 1.534(7) . ?
C12 C13 1.518(9) . ?
C12 C14 1.528(9) . ?
C12 C15 1.544(9) . ?
C17 C18 1.511(7) . ?
C19 C20 1.521(8) . ?
C21 C22 1.527(8) . ?
C23 C24 1.367(9) . ?
C23 C27 1.384(9) . ?
C24 C25 1.375(9) . ?
C25 C26 1.391(9) . ?
C26 C28 1.369(9) . ?
C27 C28 1.381(9) . ?
C29 C33 1.382(13) . ?
C29 C34 1.401(12) . ?
C30 C31 1.360(10) . ?
C30 C32 1.371(10) . ?
C31 C33 1.367(12) . ?
C32 C34 1.347(10) . ?
C35 C36 1.377(10) . ?
C35 C37 1.386(10) . ?
C36 C37 1.363(10) 3_765 ?
C37 C36 1.363(10) 3_765 ?

loop_
_geom_torsion_atom_site_label_1
_geom_torsion_atom_site_label_2
_geom_torsion_atom_site_label_3
_geom_torsion_atom_site_label_4
_geom_torsion
_geom_torsion_site_symmetry_1
_geom_torsion_site_symmetry_2
_geom_torsion_site_symmetry_3
_geom_torsion_site_symmetry_4
_geom_torsion_publ_flag
O3 Mo1 N1 C16 34.2(4) . . . . ?
O2 Mo1 N1 C16 -142.0(6) . . . . ?
O1 Mo1 N1 C16 129.8(4) . . . . ?
Cl1 Mo1 N1 C16 -57.2(3) . . . . ?
N2 Mo1 N1 C16 -142.4(4) . . . . ?
O3 Mo1 N1 C17 154.1(3) . . . . ?
O2 Mo1 N1 C17 -22.2(7) . . . . ?
O1 Mo1 N1 C17 -110.4(3) . . . . ?
Cl1 Mo1 N1 C17 62.7(3) . . . . ?
N2 Mo1 N1 C17 -22.6(3) . . . . ?
O3 Mo1 N1 C1 -87.1(4) . . . . ?
O2 Mo1 N1 C1 96.6(6) . . . . ?
O1 Mo1 N1 C1 8.4(3) . . . . ?
Cl1 Mo1 N1 C1 -178.5(3) . . . . ?
N2 Mo1 N1 C1 96.2(4) . . . . ?
O3 Mo1 N2 C21 99.7(7) . . . . ?
O2 Mo1 N2 C21 -66.5(4) . . . . ?
O1 Mo1 N2 C21 -165.2(4) . . . . ?
N1 Mo1 N2 C21 113.4(4) . . . . ?
Cl1 Mo1 N2 C21 28.5(3) . . . . ?
O3 Mo1 N2 C19 -135.9(7) . . . . ?
O2 Mo1 N2 C19 58.0(3) . . . . ?
O1 Mo1 N2 C19 -40.7(3) . . . . ?
N1 Mo1 N2 C19 -122.1(4) . . . . ?
Cl1 Mo1 N2 C19 153.0(3) . . . . ?
O3 Mo1 N2 C18 -19.7(9) . . . . ?
O2 Mo1 N2 C18 174.2(4) . . . . ?
O1 Mo1 N2 C18 75.4(3) . . . . ?
N1 Mo1 N2 C18 -6.0(3) . . . . ?
Cl1 Mo1 N2 C18 -90.9(3) . . . . ?
O3 Mo1 O1 C3 28.4(4) . . . . ?
O2 Mo1 O1 C3 136.5(4) . . . . ?
N1 Mo1 O1 C3 -61.9(4) . . . . ?
Cl1 Mo1 O1 C3 -85.6(5) . . . . ?
N2 Mo1 O1 C3 -137.4(4) . . . . ?
C16 N1 C1 C2 -82.9(6) . . . . ?
C17 N1 C1 C2 159.6(5) . . . . ?
Mo1 N1 C1 C2 40.6(6) . . . . ?
N1 C1 C2 C7 130.9(5) . . . . ?
N1 C1 C2 C3 -59.9(7) . . . . ?
Mo1 O1 C3 C2 63.9(6) . . . . ?
Mo1 O1 C3 C4 -119.3(5) . . . . ?
C7 C2 C3 O1 178.8(5) . . . . ?
C1 C2 C3 O1 9.5(7) . . . . ?
C7 C2 C3 C4 2.0(8) . . . . ?
C1 C2 C3 C4 -167.3(5) . . . . ?
O1 C3 C4 C5 -178.4(5) . . . . ?
C2 C3 C4 C5 -1.7(8) . . . . ?
O1 C3 C4 C8 1.5(8) . . . . ?
C2 C3 C4 C8 178.1(5) . . . . ?
C3 C4 C5 C6 0.7(8) . . . . ?
C8 C4 C5 C6 -179.1(5) . . . . ?
C4 C5 C6 C7 0.1(8) . . . . ?
C4 C5 C6 C12 179.3(5) . . . . ?
C3 C2 C7 C6 -1.1(8) . . . . ?
C1 C2 C7 C6 167.8(5) . . . . ?
C5 C6 C7 C2 0.1(8) . . . . ?
C12 C6 C7 C2 -179.1(5) . . . . ?
C5 C4 C8 C10 127.5(5) . . . . ?
C3 C4 C8 C10 -52.4(7) . . . . ?
C5 C4 C8 C9 -111.1(6) . . . . ?
C3 C4 C8 C9 69.0(6) . . . . ?
C5 C4 C8 C11 7.7(7) . . . . ?
C3 C4 C8 C11 -172.1(5) . . . . ?
C5 C6 C12 C13 122.8(6) . . . . ?
C7 C6 C12 C13 -58.1(7) . . . . ?
C5 C6 C12 C14 1.8(8) . . . . ?
C7 C6 C12 C14 -179.0(6) . . . . ?
C5 C6 C12 C15 -118.1(6) . . . . ?
C7 C6 C12 C15 61.1(7) . . . . ?
C16 N1 C17 C18 171.1(5) . . . . ?
C1 N1 C17 C18 -72.8(5) . . . . ?
Mo1 N1 C17 C18 50.1(5) . . . . ?
C21 N2 C18 C17 -91.1(5) . . . . ?
C19 N2 C18 C17 148.8(5) . . . . ?
Mo1 N2 C18 C17 34.8(5) . . . . ?
N1 C17 C18 N2 -59.8(6) . . . . ?
C21 N2 C19 C20 -52.9(6) . . . . ?
C18 N2 C19 C20 64.4(6) . . . . ?
Mo1 N2 C19 C20 179.0(4) . . . . ?
C19 N2 C21 C22 -59.8(6) . . . . ?
C18 N2 C21 C22 -178.6(5) . . . . ?
Mo1 N2 C21 C22 61.9(6) . . . . ?
C27 C23 C24 C25 -2.1(10) . . . . ?
C23 C24 C25 C26 1.1(10) . . . . ?
C24 C25 C26 C28 -0.5(10) . . . . ?
C24 C23 C27 C28 2.4(10) . . . . ?
C25 C26 C28 C27 0.8(10) . . . . ?
C23 C27 C28 C26 -1.8(10) . . . . ?
C32 C30 C31 C33 -1.9(11) . . . . ?
C31 C30 C32 C34 1.8(11) . . . . ?
C30 C31 C33 C29 1.9(11) . . . . ?
C34 C29 C33 C31 -1.9(11) . . . . ?
C30 C32 C34 C29 -1.8(11) . . . . ?
C33 C29 C34 C32 1.9(11) . . . . ?
C37 C35 C36 C37 0.6(11) . . . 3_765 ?
C36 C35 C37 C36 -0.6(11) . . . 3_765 ?
